data_4322719
loop_
_publ_author_name
'Paul V. Bernhardt'
'Philip C. Sharpe'

_publ_section_title
;
 New Stereoselective Routes to Macrocyclic Ligands
;
_journal_name_full 'Inorganic Chemistry'
_journal_page_first 1629
_journal_page_last 1636
_journal_paper_doi 10.1021/ic971020d
_journal_volume 37
_journal_year 1998
_chemical_formula_sum 'C14 H44 Cl2 Cu N6 O9'
_chemical_formula_weight 574.99
_chemical_name_systematic
; 
 ? 
;
_space_group_IT_number 2
_symmetry_cell_setting triclinic
_symmetry_space_group_name_Hall '-P 1'
_symmetry_space_group_name_H-M 'P -1'
_atom_sites_solution_hydrogens geom
_atom_sites_solution_primary direct
_atom_sites_solution_secondary difmap
_audit_creation_method SHELXL-97
_cell_angle_alpha 113.634(7)
_cell_angle_beta 95.744(5)
_cell_angle_gamma 94.851(5)
_cell_formula_units_Z 2
_cell_length_a 10.8441(5)
_cell_length_b 11.6632(9)
_cell_length_c 11.8723(9)
_cell_measurement_reflns_used 25
_cell_measurement_temperature 293(2)
_cell_measurement_theta_max 12
_cell_measurement_theta_min 10
_cell_volume 1355.85(18)
_computing_cell_refinement CAD4
_computing_data_collection CAD4
_computing_data_reduction XTAL
_computing_molecular_graphics PLATON
_computing_publication_material SHELXL-97
_computing_structure_refinement 'SHELXL-97 (Sheldrick, 1997)'
_computing_structure_solution 'SHELXS-86 (Sheldrick, 1990)'
_diffrn_ambient_temperature 293(2)
_diffrn_measured_fraction_theta_full 1.000
_diffrn_measured_fraction_theta_max 1.000
_diffrn_measurement_device_type 'ENRAF NONIUS CAD4'
_diffrn_measurement_method 'omega - 2 theta scans'
_diffrn_radiation_monochromator graphite
_diffrn_radiation_source 'fine-focus sealed tube'
_diffrn_radiation_type MoK\a
_diffrn_radiation_wavelength 0.71073
_diffrn_reflns_av_R_equivalents 0.0185
_diffrn_reflns_av_sigmaI/netI 0.0266
_diffrn_reflns_limit_h_max 12
_diffrn_reflns_limit_h_min 0
_diffrn_reflns_limit_k_max 13
_diffrn_reflns_limit_k_min -13
_diffrn_reflns_limit_l_max 14
_diffrn_reflns_limit_l_min -14
_diffrn_reflns_number 5098
_diffrn_reflns_theta_full 24.97
_diffrn_reflns_theta_max 24.97
_diffrn_reflns_theta_min 1.89
_diffrn_standards_interval_count 250
_diffrn_standards_number 3
_exptl_absorpt_coefficient_mu 1.052
_exptl_absorpt_correction_T_max 1.00
_exptl_absorpt_correction_T_min 0.490
_exptl_absorpt_correction_type empirical
_exptl_crystal_colour blue
_exptl_crystal_density_diffrn 1.408
_exptl_crystal_density_method 'not measured'
_exptl_crystal_description prism
_exptl_crystal_F_000 610
_exptl_crystal_size_max 0.30
_exptl_crystal_size_mid 0.30
_exptl_crystal_size_min 0.30
_refine_diff_density_max 0.538
_refine_diff_density_min -0.448
_refine_diff_density_rms 0.061
_refine_ls_extinction_method none
_refine_ls_goodness_of_fit_ref 1.101
_refine_ls_hydrogen_treatment mixed
_refine_ls_matrix_type full
_refine_ls_number_parameters 289
_refine_ls_number_reflns 4753
_refine_ls_number_restraints 0
_refine_ls_restrained_S_all 1.101
_refine_ls_R_factor_all 0.0492
_refine_ls_R_factor_gt 0.0331
_refine_ls_shift/su_max 0.000
_refine_ls_shift/su_mean 0.000
_refine_ls_structure_factor_coef Fsqd
_refine_ls_weighting_details 'w=1/[\s^2^(Fo^2^)+(0.0495P)^2^+0.6014P] where P=(Fo^2^+2Fc^2^)/3'
_refine_ls_weighting_scheme calc
_refine_ls_wR_factor_gt 0.0871
_refine_ls_wR_factor_ref 0.0937
_reflns_number_gt 3827
_reflns_number_total 4753
_reflns_threshold_expression >2sigma(I)
_cod_data_source_file ic971020d_3.cif
_cod_data_source_block 1049ps12
_cod_depositor_comments
;
The following automatic conversions were performed:

'_refine_ls_weighting_scheme' value 'calc
w=1/[\s^2^(Fo^2^)+(0.0495P)^2^+0.6014P] where P=(Fo^2^+2Fc^2^)/3' was
changed to 'calc'. New tag '_refine_ls_weighting_details' was
created. The value of the new tag was set to
'w=1/[\s^2^(Fo^2^)+(0.0495P)^2^+0.6014P] where P=(Fo^2^+2Fc^2^)/3'.

Automatic conversion script
Id: cif_fix_values 3143 2015-03-26 13:38:13Z robertas 
;
_cod_original_cell_volume 1355.85(16)
_cod_database_code 4322719

loop_
_symmetry_equiv_pos_as_xyz
'x, y, z'
'-x, -y, -z'

loop_
_atom_site_label
_atom_site_type_symbol
_atom_site_fract_x
_atom_site_fract_y
_atom_site_fract_z
_atom_site_U_iso_or_equiv
_atom_site_adp_type
_atom_site_occupancy
_atom_site_calc_flag
_atom_site_refinement_flags
_atom_site_disorder_assembly
_atom_site_disorder_group
Cu Cu 0.11415(3) 0.25446(3) 0.36150(3) 0.02466(11) Uani 1 d . . .
N1 N -0.00401(19) 0.25955(19) 0.22174(18) 0.0255(5) Uani 1 d . . .
H1 H 0.0165 0.3361 0.2201 0.031 Uiso 1 d R . .
N2 N -0.02626(19) 0.25161(19) 0.46271(18) 0.0253(4) Uani 1 d . . .
H2 H -0.0593 0.3252 0.4822 0.030 Uiso 1 d R . .
N3 N -0.2408(2) 0.0415(2) 0.1808(2) 0.0350(5) Uani 1 d . . .
N4 N 0.2273(2) 0.2334(2) 0.49651(19) 0.0279(5) Uani 1 d . . .
H4 H 0.2565 0.3128 0.5546 0.034 Uiso 1 d R . .
N5 N 0.22179(19) 0.16993(19) 0.22972(19) 0.0260(5) Uani 1 d . . .
H5 H 0.2078 0.0865 0.2139 0.031 Uiso 1 d R . .
N6 N 0.5040(2) 0.3133(2) 0.4523(2) 0.0381(6) Uani 1 d . . .
C1 C -0.1399(2) 0.2488(3) 0.2343(2) 0.0294(6) Uani 1 d . . .
H1A H -0.1512 0.3249 0.3060 0.035 Uiso 1 d R . .
C2 C -0.1728(2) 0.1374(2) 0.2664(2) 0.0270(5) Uani 1 d . . .
C3 C -0.1295(2) 0.1451(2) 0.3950(2) 0.0259(5) Uani 1 d . . .
H3 H -0.0974 0.0661 0.3855 0.031 Uiso 1 d R . .
C4 C 0.0334(3) 0.2499(3) 0.5802(2) 0.0348(6) Uani 1 d . . .
H4A H -0.0272 0.2116 0.6141 0.042 Uiso 1 d R . .
H4B H 0.0623 0.3357 0.6407 0.042 Uiso 1 d R . .
C5 C 0.1428(3) 0.1755(3) 0.5554(3) 0.0344(6) Uani 1 d . . .
H5A H 0.1862 0.1792 0.6326 0.041 Uiso 1 d R . .
H5B H 0.1140 0.0877 0.5005 0.041 Uiso 1 d R . .
C6 C 0.3396(2) 0.1701(3) 0.4605(3) 0.0316(6) Uani 1 d . . .
H6 H 0.3104 0.0825 0.4019 0.038 Uiso 1 d R . .
C7 C 0.4069(2) 0.2357(2) 0.3911(3) 0.0305(6) Uani 1 d . . .
C8 C 0.3595(2) 0.2029(3) 0.2567(3) 0.0328(6) Uani 1 d . . .
H8 H 0.3807 0.2781 0.2411 0.039 Uiso 1 d R . .
C9 C 0.1679(3) 0.1772(3) 0.1136(2) 0.0340(6) Uani 1 d . . .
H9A H 0.1917 0.1102 0.0424 0.041 Uiso 1 d R . .
H9B H 0.1992 0.2576 0.1136 0.041 Uiso 1 d R . .
C10 C 0.0275(2) 0.1639(3) 0.1062(2) 0.0310(6) Uani 1 d . . .
H10A H -0.0099 0.1766 0.0351 0.037 Uiso 1 d R . .
H10B H -0.0047 0.0799 0.0967 0.037 Uiso 1 d R . .
C11 C -0.2230(3) 0.2470(3) 0.1225(3) 0.0441(7) Uani 1 d . . .
H11A H -0.1964 0.3201 0.1083 0.066 Uiso 1 d R . .
H11B H -0.3082 0.2478 0.1380 0.066 Uiso 1 d R . .
H11C H -0.2170 0.1720 0.0504 0.066 Uiso 1 d R . .
C12 C -0.2412(3) 0.1575(3) 0.4671(3) 0.0382(7) Uani 1 d . . .
H12A H -0.2135 0.1623 0.5484 0.057 Uiso 1 d R . .
H12B H -0.3037 0.0852 0.4234 0.057 Uiso 1 d R . .
H12C H -0.2761 0.2327 0.4745 0.057 Uiso 1 d R . .
C13 C 0.4237(3) 0.1673(3) 0.5692(3) 0.0445(7) Uani 1 d . . .
H13A H 0.3767 0.1252 0.6093 0.067 Uiso 1 d R . .
H13B H 0.4550 0.2523 0.6275 0.067 Uiso 1 d R . .
H13C H 0.4926 0.1228 0.5397 0.067 Uiso 1 d R . .
C14 C 0.4262(3) 0.0985(4) 0.1726(3) 0.0544(9) Uani 1 d . . .
H14A H 0.3954 0.0782 0.0872 0.082 Uiso 1 d R . .
H14B H 0.4106 0.0248 0.1890 0.082 Uiso 1 d R . .
H14C H 0.5146 0.1265 0.1886 0.082 Uiso 1 d R . .
O1 O -0.2656(2) -0.05654(19) 0.2193(2) 0.0465(5) Uani 1 d . . .
H1B H -0.3234 -0.1083 0.1710 0.070 Uiso 1 d R . .
O2 O 0.5612(2) 0.3680(2) 0.3805(2) 0.0519(6) Uani 1 d . . .
H2A H 0.6271 0.4118 0.4204 0.078 Uiso 1 d R . .
O3 O 0.0672(2) 0.4723(2) 0.1456(2) 0.0597(6) Uani 1 d . . .
H3OA H 0.0333 0.5227 0.1469 0.090 Uiso 1 d R . .
H3OB H 0.0633 0.4233 0.0567 0.090 Uiso 1 d R . .
O4 O -0.0736(2) -0.3516(2) 0.1067(2) 0.0585(6) Uani 1 d . . .
H4OA H -0.0345 -0.2921 0.1261 0.088 Uiso 1 d R . .
H4OB H -0.1400 -0.3480 0.1067 0.088 Uiso 1 d R . .
O5 O 0.4877(2) 0.5676(2) 0.8284(2) 0.0639(7) Uani 1 d . . .
H50A H 0.4573 0.5723 0.7534 0.096 Uiso 1 d R . .
H5OB H 0.4206 0.5170 0.8323 0.096 Uiso 1 d R . .
O6 O -0.4545(2) -0.2414(2) 0.0725(2) 0.0670(7) Uani 1 d . . .
H6OA H -0.4619 -0.2876 0.0049 0.101 Uiso 1 d R . .
H6OB H -0.5162 -0.2327 0.0943 0.101 Uiso 1 d R . .
O7 O 0.6851(3) 0.4326(3) 0.7482(3) 0.0740(8) Uani 1 d . . .
H7OA H 0.6869 0.4347 0.6947 0.111 Uiso 1 d R . .
H7OB H 0.6339 0.4852 0.7852 0.111 Uiso 1 d R . .
O8 O -0.3106(3) -0.3838(3) 0.1673(3) 0.0948(10) Uani 1 d . . .
H8OA H -0.2383 -0.3733 0.1481 0.142 Uiso 1 d R . .
H8OB H -0.3652 -0.4403 0.1679 0.142 Uiso 1 d R . .
O9 O 0.3382(3) -0.2199(4) 0.1911(3) 0.0981(11) Uani 1 d . . .
H9OA H 0.3025 -0.2877 0.1387 0.147 Uiso 1 d R . .
H9OB H 0.2680 -0.1843 0.2004 0.147 Uiso 1 d R . .
Cl1 Cl 0.18787(7) 0.49076(6) 0.46008(7) 0.03787(18) Uani 1 d . . .
Cl2 Cl 0.09161(8) -0.08570(7) 0.23204(7) 0.0462(2) Uani 1 d . . .

loop_
_atom_site_aniso_label
_atom_site_aniso_U_11
_atom_site_aniso_U_22
_atom_site_aniso_U_33
_atom_site_aniso_U_23
_atom_site_aniso_U_13
_atom_site_aniso_U_12
Cu 0.02469(18) 0.02622(18) 0.02322(17) 0.01136(13) 0.00225(12) -0.00029(12)
N1 0.0277(11) 0.0236(11) 0.0251(11) 0.0113(9) 0.0011(9) -0.0013(9)
N2 0.0260(11) 0.0235(11) 0.0242(10) 0.0084(9) 0.0038(9) -0.0002(9)
N3 0.0331(13) 0.0340(13) 0.0359(13) 0.0152(11) 0.0009(10) -0.0043(10)
N4 0.0295(12) 0.0267(11) 0.0276(11) 0.0130(9) 0.0008(9) -0.0016(9)
N5 0.0263(11) 0.0226(10) 0.0284(11) 0.0107(9) 0.0034(9) -0.0004(9)
N6 0.0299(13) 0.0389(14) 0.0480(14) 0.0229(12) 0.0026(11) -0.0034(11)
C1 0.0287(14) 0.0312(14) 0.0304(13) 0.0142(12) 0.0054(11) 0.0058(11)
C2 0.0200(13) 0.0299(14) 0.0295(13) 0.0109(11) 0.0036(10) 0.0018(11)
C3 0.0251(13) 0.0234(12) 0.0302(13) 0.0124(11) 0.0045(10) 0.0005(10)
C4 0.0354(16) 0.0433(16) 0.0244(13) 0.0149(12) 0.0023(11) -0.0037(13)
C5 0.0357(15) 0.0415(16) 0.0327(14) 0.0248(13) 0.0003(12) -0.0025(12)
C6 0.0275(14) 0.0304(14) 0.0379(15) 0.0166(12) 0.0015(11) 0.0000(11)
C7 0.0232(14) 0.0291(14) 0.0409(15) 0.0165(12) 0.0041(11) 0.0020(11)
C8 0.0236(14) 0.0365(15) 0.0394(15) 0.0184(13) 0.0042(11) -0.0031(11)
C9 0.0355(16) 0.0397(16) 0.0265(13) 0.0130(12) 0.0079(11) 0.0035(12)
C10 0.0292(14) 0.0360(15) 0.0237(13) 0.0093(11) 0.0022(11) 0.0000(11)
C11 0.0351(17) 0.056(2) 0.0486(18) 0.0310(16) -0.0013(14) 0.0043(14)
C12 0.0355(16) 0.0404(16) 0.0388(16) 0.0164(13) 0.0101(13) -0.0004(13)
C13 0.0359(17) 0.0547(19) 0.0526(19) 0.0342(16) -0.0002(14) 0.0044(14)
C14 0.0362(18) 0.070(2) 0.0500(19) 0.0152(17) 0.0117(15) 0.0124(16)
O1 0.0500(13) 0.0339(11) 0.0487(12) 0.0165(10) -0.0026(10) -0.0161(10)
O2 0.0397(12) 0.0607(14) 0.0563(14) 0.0337(12) -0.0069(10) -0.0203(11)
O3 0.0815(18) 0.0464(14) 0.0554(14) 0.0262(12) 0.0105(13) 0.0037(12)
O4 0.0614(16) 0.0459(13) 0.0588(15) 0.0156(11) 0.0063(12) -0.0082(11)
O5 0.0635(16) 0.0628(16) 0.0697(16) 0.0350(14) 0.0075(13) -0.0050(13)
O6 0.0572(16) 0.0592(16) 0.0660(16) 0.0123(13) 0.0036(13) -0.0148(12)
O7 0.086(2) 0.0809(19) 0.0671(17) 0.0378(15) 0.0262(15) 0.0195(16)
O8 0.066(2) 0.079(2) 0.147(3) 0.055(2) 0.027(2) -0.0027(16)
O9 0.070(2) 0.132(3) 0.140(3) 0.096(3) 0.036(2) 0.032(2)
Cl1 0.0369(4) 0.0230(3) 0.0454(4) 0.0095(3) -0.0028(3) -0.0048(3)
Cl2 0.0554(5) 0.0361(4) 0.0457(4) 0.0192(3) 0.0027(4) -0.0084(3)

loop_
_atom_type_symbol
_atom_type_description
_atom_type_scat_dispersion_real
_atom_type_scat_dispersion_imag
_atom_type_scat_source
C C 0.0033 0.0016 'International Tables Vol C Tables 4.2.6.8 and 6.1.1.4'
H H 0.0000 0.0000 'International Tables Vol C Tables 4.2.6.8 and 6.1.1.4'
Cl Cl 0.1484 0.1585 'International Tables Vol C Tables 4.2.6.8 and 6.1.1.4'
N N 0.0061 0.0033 'International Tables Vol C Tables 4.2.6.8 and 6.1.1.4'
O O 0.0106 0.0060 'International Tables Vol C Tables 4.2.6.8 and 6.1.1.4'
Cu Cu 0.3201 1.2651 'International Tables Vol C Tables 4.2.6.8 and 6.1.1.4'

loop_
_geom_angle_atom_site_label_1
_geom_angle_atom_site_label_2
_geom_angle_atom_site_label_3
_geom_angle
_geom_angle_site_symmetry_1
_geom_angle_site_symmetry_3
_geom_angle_publ_flag
N1 Cu N5 85.74(8) . . ?
N1 Cu N4 175.09(8) . . ?
N5 Cu N4 93.10(8) . . ?
N1 Cu N2 92.66(8) . . ?
N5 Cu N2 152.80(8) . . ?
N4 Cu N2 86.19(8) . . ?
N1 Cu Cl1 94.70(6) . . ?
N5 Cu Cl1 108.58(6) . . ?
N4 Cu Cl1 90.19(6) . . ?
N2 Cu Cl1 98.61(6) . . ?
C10 N1 C1 114.45(19) . . ?
C10 N1 Cu 106.05(16) . . ?
C1 N1 Cu 115.83(15) . . ?
C4 N2 C3 112.76(19) . . ?
C4 N2 Cu 106.37(16) . . ?
C3 N2 Cu 113.60(15) . . ?
C2 N3 O1 111.6(2) . . ?
C5 N4 C6 115.2(2) . . ?
C5 N4 Cu 105.04(15) . . ?
C6 N4 Cu 117.27(16) . . ?
C9 N5 C8 112.7(2) . . ?
C9 N5 Cu 107.70(16) . . ?
C8 N5 Cu 120.34(16) . . ?
C7 N6 O2 112.1(2) . . ?
N1 C1 C2 109.0(2) . . ?
N1 C1 C11 112.6(2) . . ?
C2 C1 C11 114.5(2) . . ?
N3 C2 C3 123.4(2) . . ?
N3 C2 C1 116.0(2) . . ?
C3 C2 C1 120.6(2) . . ?
N2 C3 C2 110.9(2) . . ?
N2 C3 C12 111.7(2) . . ?
C2 C3 C12 109.6(2) . . ?
N2 C4 C5 109.8(2) . . ?
N4 C5 C4 107.0(2) . . ?
N4 C6 C13 113.5(2) . . ?
N4 C6 C7 106.9(2) . . ?
C13 C6 C7 113.0(2) . . ?
N6 C7 C8 124.2(2) . . ?
N6 C7 C6 116.0(2) . . ?
C8 C7 C6 119.8(2) . . ?
N5 C8 C7 111.3(2) . . ?
N5 C8 C14 112.4(2) . . ?
C7 C8 C14 110.1(2) . . ?
N5 C9 C10 108.4(2) . . ?
N1 C10 C9 108.2(2) . . ?

loop_
_geom_bond_atom_site_label_1
_geom_bond_atom_site_label_2
_geom_bond_distance
_geom_bond_site_symmetry_2
_geom_bond_publ_flag
Cu N1 2.016(2) . ?
Cu N5 2.026(2) . ?
Cu N4 2.027(2) . ?
Cu N2 2.038(2) . ?
Cu Cl1 2.5413(7) . ?
N1 C10 1.474(3) . ?
N1 C1 1.495(3) . ?
N2 C4 1.486(3) . ?
N2 C3 1.493(3) . ?
N3 C2 1.276(3) . ?
N3 O1 1.407(3) . ?
N4 C5 1.479(3) . ?
N4 C6 1.488(3) . ?
N5 C9 1.480(3) . ?
N5 C8 1.480(3) . ?
N6 C7 1.270(3) . ?
N6 O2 1.411(3) . ?
C1 C2 1.518(4) . ?
C1 C11 1.521(4) . ?
C2 C3 1.517(3) . ?
C3 C12 1.535(4) . ?
C4 C5 1.512(4) . ?
C6 C13 1.517(4) . ?
C6 C7 1.526(4) . ?
C7 C8 1.507(4) . ?
C8 C14 1.524(4) . ?
C9 C10 1.508(4) . ?
